data_1514295
loop_
_publ_author_name
'Juli\'a, Fabio'
'Bautista, Delia'
'Fern\'andez-Hern\'andez, Jes\'us M.'
'Gonz\'alez-Herrero, Pablo'

_publ_section_title
;
 Homoleptic tris-cyclometalated platinum(iv) complexes: a new class of
 long-lived, highly efficient 3LC emitters
;
_journal_issue 5
_journal_name_full 'Chemical Science'
_journal_page_first 1875
_journal_paper_doi 10.1039/c3sc53187b
_journal_volume 5
_journal_year 2014
_chemical_formula_sum 'C37 H30 F3 N3 O3 Pt S'
_chemical_formula_weight 848.79
_chemical_name_systematic
; 
 ? 
;
_space_group_IT_number 61
_symmetry_cell_setting orthorhombic
_symmetry_space_group_name_Hall '-P 2ac 2ab'
_symmetry_space_group_name_H-M 'P b c a'
_atom_sites_solution_hydrogens geom
_atom_sites_solution_primary direct
_atom_sites_solution_secondary difmap
_audit_creation_method SHELXL-97
_cell_angle_alpha 90.00
_cell_angle_beta 90.00
_cell_angle_gamma 90.00
_cell_formula_units_Z 8
_cell_length_a 14.0939(12)
_cell_length_b 19.1285(16)
_cell_length_c 26.663(2)
_cell_measurement_reflns_used 8823
_cell_measurement_temperature 100(2)
_cell_measurement_theta_max 28.30
_cell_measurement_theta_min 2.36
_cell_volume 7188.2(10)
_computing_cell_refinement 'Bruker SAINT'
_computing_data_collection 'Bruker SMART'
_computing_data_reduction 'Bruker SAINT'
_computing_molecular_graphics 'Bruker SHELXTL'
_computing_publication_material 'Bruker SHELXTL'
_computing_structure_refinement 'SHELXL-97 (Sheldrick, 1997)'
_computing_structure_solution 'SHELXS-97 (Sheldrick, 1990)'
_diffrn_ambient_temperature 100(2)
_diffrn_detector_area_resol_mean 8.26
_diffrn_measured_fraction_theta_full 1.000
_diffrn_measured_fraction_theta_max 0.962
_diffrn_measurement_device_type 'Bruker SMART APEX CCD'
_diffrn_measurement_method \w-scan
_diffrn_radiation_monochromator graphite
_diffrn_radiation_source 'fine-focus sealed tube'
_diffrn_radiation_type MoK\a
_diffrn_radiation_wavelength 0.71073
_diffrn_reflns_av_R_equivalents 0.0430
_diffrn_reflns_av_sigmaI/netI 0.0236
_diffrn_reflns_limit_h_max 18
_diffrn_reflns_limit_h_min -18
_diffrn_reflns_limit_k_max 25
_diffrn_reflns_limit_k_min -25
_diffrn_reflns_limit_l_max 35
_diffrn_reflns_limit_l_min -35
_diffrn_reflns_number 83984
_diffrn_reflns_theta_full 26.00
_diffrn_reflns_theta_max 28.71
_diffrn_reflns_theta_min 1.95
_exptl_absorpt_coefficient_mu 4.016
_exptl_absorpt_correction_T_max 0.7946
_exptl_absorpt_correction_T_min 0.5106
_exptl_absorpt_correction_type multi-scan
_exptl_absorpt_process_details SADABS
_exptl_crystal_colour colourless
_exptl_crystal_density_diffrn 1.569
_exptl_crystal_density_method 'not measured'
_exptl_crystal_description needle
_exptl_crystal_F_000 3344
_exptl_crystal_size_max 0.38
_exptl_crystal_size_mid 0.07
_exptl_crystal_size_min 0.06
_platon_squeeze_details
;
;
_refine_diff_density_max 1.871
_refine_diff_density_min -0.822
_refine_diff_density_rms 0.095
_refine_ls_extinction_method none
_refine_ls_goodness_of_fit_ref 1.059
_refine_ls_hydrogen_treatment 'rigid methyls others riding'
_refine_ls_matrix_type full
_refine_ls_number_parameters 469
_refine_ls_number_reflns 8947
_refine_ls_number_restraints 49
_refine_ls_restrained_S_all 1.058
_refine_ls_R_factor_all 0.0347
_refine_ls_R_factor_gt 0.0269
_refine_ls_shift/su_max 0.005
_refine_ls_shift/su_mean 0.000
_refine_ls_structure_factor_coef Fsqd
_refine_ls_weighting_details 'calc w=1/[\s^2^(Fo^2^)+(0.0268P)^2^+7.9702P] where P=(Fo^2^+2Fc^2^)/3'
_refine_ls_weighting_scheme calc
_refine_ls_wR_factor_gt 0.0588
_refine_ls_wR_factor_ref 0.0609
_reflns_number_gt 7627
_reflns_number_total 8947
_reflns_threshold_expression >2sigma(I)
_cod_data_source_file c3sc53187b.txt
_cod_data_source_block fad13cs
_cod_depositor_comments
;
The following automatic conversions were performed:

'_symmetry_cell_setting' value 'Orthorhombic' changed to
'orthorhombic' according to
/usr/data/users/saulius/crontab/automatic-downloads/rss-feeds/RSC/lib/dictionaries/cif_core.dic
dictionary named 'cif_core.dic' version 2.4.2 from 2011-04-26.

Automatic conversion script
Id: cif_fix_values 2281 2013-09-26 08:29:07Z andrius 
;
_cod_original_cell_volume 7188.3(10)
_cod_original_sg_symbol_H-M Pbca
_cod_database_code 1514295

loop_
_symmetry_equiv_pos_as_xyz
'x, y, z'
'-x+1/2, -y, z+1/2'
'-x, y+1/2, -z+1/2'
'x+1/2, -y+1/2, -z'
'-x, -y, -z'
'x-1/2, y, -z-1/2'
'x, -y-1/2, z-1/2'
'-x-1/2, y-1/2, z'

loop_
_atom_site_label
_atom_site_type_symbol
_atom_site_fract_x
_atom_site_fract_y
_atom_site_fract_z
_atom_site_U_iso_or_equiv
_atom_site_adp_type
_atom_site_occupancy
_atom_site_symmetry_multiplicity
_atom_site_calc_flag
_atom_site_refinement_flags
_atom_site_disorder_assembly
_atom_site_disorder_group
Pt1 Pt 0.892148(7) 0.101164(5) 0.646940(3) 0.01820(4) Uani 1 1 d . . .
N1 N 0.82777(16) 0.08029(11) 0.71323(9) 0.0229(5) Uani 1 1 d . . .
N2 N 0.78102(16) 0.06196(12) 0.60016(9) 0.0245(5) Uani 1 1 d . . .
N3 N 0.96854(16) 0.11604(12) 0.58315(8) 0.0224(5) Uani 1 1 d . . .
C1 C 0.98881(18) 0.14380(13) 0.69288(9) 0.0193(5) Uani 1 1 d . . .
C2 C 1.07019(19) 0.17965(13) 0.67934(10) 0.0218(5) Uani 1 1 d . . .
H2 H 1.0842 0.1866 0.6449 0.026 Uiso 1 1 calc R . .
C3 C 1.13207(19) 0.20583(14) 0.71590(10) 0.0234(5) Uani 1 1 d . . .
C4 C 1.1109(2) 0.19362(15) 0.76644(10) 0.0269(6) Uani 1 1 d . . .
H4 H 1.1537 0.2095 0.7915 0.032 Uiso 1 1 calc R . .
C5 C 1.0295(2) 0.15923(15) 0.78085(10) 0.0262(6) Uani 1 1 d . . .
H5 H 1.0160 0.1523 0.8154 0.031 Uiso 1 1 calc R . .
C6 C 0.9666(2) 0.13440(14) 0.74406(10) 0.0217(5) Uani 1 1 d . . .
C7 C 0.8775(2) 0.09935(13) 0.75494(10) 0.0231(5) Uani 1 1 d . . .
C8 C 0.8406(2) 0.08456(16) 0.80244(11) 0.0316(7) Uani 1 1 d . . .
H8 H 0.8750 0.0976 0.8316 0.038 Uiso 1 1 calc R . .
C9 C 0.7551(2) 0.05127(17) 0.80702(12) 0.0353(7) Uani 1 1 d . . .
H9 H 0.7300 0.0412 0.8393 0.042 Uiso 1 1 calc R . .
C10 C 0.7055(2) 0.03251(15) 0.76463(12) 0.0318(7) Uani 1 1 d . . .
H10 H 0.6464 0.0089 0.7673 0.038 Uiso 1 1 calc R . .
C11 C 0.7429(2) 0.04839(14) 0.71831(11) 0.0264(6) Uani 1 1 d . . .
H11 H 0.7079 0.0365 0.6891 0.032 Uiso 1 1 calc R . .
C12 C 1.2190(2) 0.24651(17) 0.70163(12) 0.0322(7) Uani 1 1 d . . .
H12A H 1.2010 0.2945 0.6930 0.048 Uiso 1 1 calc R . .
H12B H 1.2495 0.2243 0.6727 0.048 Uiso 1 1 calc R . .
H12C H 1.2634 0.2473 0.7299 0.048 Uiso 1 1 calc R . .
C21 C 0.80772(18) 0.18974(14) 0.63920(9) 0.0212(5) Uani 1 1 d . . .
C22 C 0.8208(2) 0.25515(14) 0.66099(10) 0.0239(5) Uani 1 1 d . . .
H22 H 0.8769 0.2637 0.6798 0.029 Uiso 1 1 calc R . .
C23 C 0.7536(2) 0.30874(15) 0.65602(10) 0.0281(6) Uani 1 1 d . . .
C24 C 0.6729(2) 0.29560(16) 0.62720(11) 0.0312(6) Uani 1 1 d . . .
H24 H 0.6266 0.3313 0.6236 0.037 Uiso 1 1 calc R . .
C25 C 0.6589(2) 0.23236(16) 0.60394(10) 0.0284(6) Uani 1 1 d . . .
H25 H 0.6041 0.2249 0.5839 0.034 Uiso 1 1 calc R . .
C26 C 0.72580(19) 0.17904(15) 0.60991(10) 0.0240(6) Uani 1 1 d . . .
C27 C 0.7145(2) 0.10979(15) 0.58693(11) 0.0267(6) Uani 1 1 d . . .
C28 C 0.6437(2) 0.09058(18) 0.55311(13) 0.0379(7) Uani 1 1 d . . .
H28 H 0.5976 0.1239 0.5430 0.045 Uiso 1 1 calc R . .
C29 C 0.6402(2) 0.0239(2) 0.53440(14) 0.0454(9) Uani 1 1 d . . .
H29 H 0.5922 0.0113 0.5111 0.054 Uiso 1 1 calc R . .
C30 C 0.7068(2) -0.02539(18) 0.54943(13) 0.0393(8) Uani 1 1 d . . .
H30 H 0.7041 -0.0723 0.5377 0.047 Uiso 1 1 calc R . .
C31 C 0.7769(2) -0.00369(16) 0.58198(11) 0.0292(6) Uani 1 1 d . . .
H31 H 0.8241 -0.0363 0.5920 0.035 Uiso 1 1 calc R . .
C32 C 0.7660(3) 0.37648(17) 0.68307(14) 0.0409(8) Uani 1 1 d . . .
H32A H 0.7157 0.4089 0.6730 0.061 Uiso 1 1 calc R . .
H32B H 0.8280 0.3966 0.6746 0.061 Uiso 1 1 calc R . .
H32C H 0.7625 0.3684 0.7193 0.061 Uiso 1 1 calc R . .
C41 C 0.97304(18) 0.01123(13) 0.64822(10) 0.0218(5) Uani 1 1 d . . .
C42 C 0.97515(19) -0.04198(14) 0.68407(12) 0.0275(6) Uani 1 1 d . . .
H42 H 0.9364 -0.0381 0.7131 0.033 Uiso 1 1 calc R . .
C43 C 1.0331(2) -0.10083(15) 0.67821(14) 0.0353(7) Uani 1 1 d . . .
C44 C 1.0891(2) -0.10649(17) 0.63570(15) 0.0399(8) Uani 1 1 d . . .
H44 H 1.1277 -0.1467 0.6311 0.048 Uiso 1 1 calc R . .
C45 C 1.0896(2) -0.05383(17) 0.59968(13) 0.0358(7) Uani 1 1 d . . .
H45 H 1.1294 -0.0577 0.5711 0.043 Uiso 1 1 calc R . .
C46 C 1.03142(19) 0.00466(15) 0.60570(11) 0.0265(6) Uani 1 1 d . . .
C47 C 1.02803(19) 0.06234(15) 0.57014(10) 0.0253(6) Uani 1 1 d . . .
C48 C 1.0784(2) 0.06673(18) 0.52524(12) 0.0344(7) Uani 1 1 d . . .
H48 H 1.1192 0.0296 0.5155 0.041 Uiso 1 1 calc R . .
C49 C 1.0695(2) 0.1243(2) 0.49523(12) 0.0392(8) Uani 1 1 d . . .
H49 H 1.1034 0.1268 0.4645 0.047 Uiso 1 1 calc R . .
C50 C 1.0113(2) 0.17888(17) 0.50947(11) 0.0328(7) Uani 1 1 d . . .
H50 H 1.0058 0.2195 0.4892 0.039 Uiso 1 1 calc R . .
C51 C 0.96120(19) 0.17312(15) 0.55372(10) 0.0272(6) Uani 1 1 d . . .
H51 H 0.9206 0.2102 0.5637 0.033 Uiso 1 1 calc R . .
C52 C 1.0324(3) -0.15761(17) 0.71734(16) 0.0503(10) Uani 1 1 d . . .
H52A H 1.0651 -0.1990 0.7043 0.075 Uiso 1 1 calc R . .
H52B H 0.9667 -0.1697 0.7256 0.075 Uiso 1 1 calc R . .
H52C H 1.0649 -0.1410 0.7476 0.075 Uiso 1 1 calc R . .
C99 C 0.2884(3) 0.2130(3) 0.54262(13) 0.0379(9) Uani 0.898(5) 1 d PD A 1
F1 F 0.32140(19) 0.27810(18) 0.54317(11) 0.0583(8) Uani 0.898(5) 1 d PD A 1
F2 F 0.21746(17) 0.2094(2) 0.57543(9) 0.0570(9) Uani 0.898(5) 1 d PD A 1
F3 F 0.25243(18) 0.2018(2) 0.49699(9) 0.0478(7) Uani 0.898(5) 1 d PD A 1
S1 S 0.38162(7) 0.14983(8) 0.55630(4) 0.0393(4) Uani 0.898(5) 1 d PD A 1
O1 O 0.43748(19) 0.15043(19) 0.51099(12) 0.0474(8) Uani 0.898(5) 1 d PD A 1
O2 O 0.3310(2) 0.08581(18) 0.56485(11) 0.0516(9) Uani 0.898(5) 1 d PD A 1
O3 O 0.4276(2) 0.1787(2) 0.59951(11) 0.0599(11) Uani 0.898(5) 1 d PD A 1
C99' C 0.2798(13) 0.2452(11) 0.5470(7) 0.033(9) Uiso 0.102(5) 1 d PD A 2
F1' F 0.3151(13) 0.3092(10) 0.5443(7) 0.026(5) Uiso 0.102(5) 1 d PD A 2
F2' F 0.2042(14) 0.2505(13) 0.5771(8) 0.050(7) Uiso 0.102(5) 1 d PD A 2
F3' F 0.2460(16) 0.2304(11) 0.5015(7) 0.032(6) Uiso 0.102(5) 1 d PD A 2
S1' S 0.3663(7) 0.1815(7) 0.5697(4) 0.047(3) Uiso 0.102(5) 1 d PD A 2
O1' O 0.4392(12) 0.1788(11) 0.5308(7) 0.027(5) Uiso 0.102(5) 1 d PD A 2
O2' O 0.3089(16) 0.1188(11) 0.5746(10) 0.041(7) Uiso 0.102(5) 1 d PD A 2
O3' O 0.3969(17) 0.2107(14) 0.6161(7) 0.046(7) Uiso 0.102(5) 1 d PD A 2

loop_
_atom_site_aniso_label
_atom_site_aniso_U_11
_atom_site_aniso_U_22
_atom_site_aniso_U_33
_atom_site_aniso_U_23
_atom_site_aniso_U_13
_atom_site_aniso_U_12
Pt1 0.01746(5) 0.01840(6) 0.01873(6) -0.00220(4) -0.00003(4) 0.00194(4)
N1 0.0257(11) 0.0180(10) 0.0249(11) -0.0004(9) 0.0030(9) 0.0002(9)
N2 0.0213(11) 0.0275(13) 0.0248(12) -0.0011(9) 0.0017(9) 0.0018(9)
N3 0.0188(11) 0.0270(12) 0.0213(11) -0.0043(9) -0.0028(9) -0.0001(9)
C1 0.0210(12) 0.0175(12) 0.0193(12) -0.0025(10) -0.0024(10) 0.0016(10)
C2 0.0241(13) 0.0203(13) 0.0211(13) 0.0005(10) -0.0005(10) 0.0023(10)
C3 0.0244(13) 0.0214(13) 0.0244(13) -0.0006(11) -0.0011(10) -0.0011(10)
C4 0.0315(14) 0.0260(14) 0.0232(13) -0.0055(11) -0.0049(12) 0.0009(12)
C5 0.0336(15) 0.0272(14) 0.0179(13) -0.0024(11) 0.0020(11) 0.0013(12)
C6 0.0266(13) 0.0196(13) 0.0188(12) 0.0004(10) 0.0019(10) 0.0027(10)
C7 0.0276(14) 0.0204(13) 0.0214(13) -0.0001(10) 0.0022(10) 0.0040(10)
C8 0.0372(17) 0.0312(16) 0.0264(15) 0.0007(12) 0.0079(13) 0.0007(13)
C9 0.0385(17) 0.0350(17) 0.0325(16) 0.0054(13) 0.0151(14) -0.0014(13)
C10 0.0291(15) 0.0239(14) 0.0423(18) 0.0033(13) 0.0102(13) -0.0019(12)
C11 0.0254(13) 0.0198(13) 0.0339(15) 0.0003(11) 0.0021(12) -0.0005(11)
C12 0.0303(15) 0.0332(16) 0.0331(16) -0.0013(13) -0.0049(12) -0.0078(13)
C21 0.0195(12) 0.0255(13) 0.0185(12) 0.0030(10) 0.0048(9) 0.0010(10)
C22 0.0247(13) 0.0216(13) 0.0253(13) 0.0031(10) 0.0047(11) 0.0014(11)
C23 0.0328(15) 0.0249(14) 0.0266(14) 0.0041(11) 0.0093(12) 0.0032(12)
C24 0.0322(15) 0.0326(16) 0.0288(14) 0.0122(12) 0.0110(12) 0.0121(13)
C25 0.0253(14) 0.0371(16) 0.0229(14) 0.0094(12) 0.0047(11) 0.0060(12)
C26 0.0236(13) 0.0280(15) 0.0205(13) 0.0046(11) 0.0027(10) 0.0031(11)
C27 0.0229(13) 0.0320(16) 0.0252(14) 0.0021(12) 0.0022(11) 0.0028(11)
C28 0.0315(16) 0.046(2) 0.0359(17) -0.0055(15) -0.0102(14) 0.0091(14)
C29 0.0328(17) 0.060(2) 0.044(2) -0.0142(17) -0.0139(15) 0.0024(16)
C30 0.0354(17) 0.0400(19) 0.0425(19) -0.0146(15) -0.0035(14) -0.0043(14)
C31 0.0258(14) 0.0309(15) 0.0308(15) -0.0065(12) 0.0007(12) 0.0000(12)
C32 0.047(2) 0.0249(15) 0.051(2) 0.0007(15) 0.0046(16) 0.0067(14)
C41 0.0190(12) 0.0178(12) 0.0285(14) -0.0062(10) -0.0063(10) -0.0009(10)
C42 0.0220(13) 0.0219(14) 0.0386(16) -0.0017(12) -0.0062(12) -0.0032(11)
C43 0.0283(15) 0.0199(14) 0.058(2) -0.0035(14) -0.0128(15) -0.0009(12)
C44 0.0289(16) 0.0265(16) 0.064(2) -0.0164(15) -0.0098(15) 0.0109(12)
C45 0.0283(16) 0.0355(17) 0.0434(18) -0.0124(14) -0.0025(13) 0.0065(13)
C46 0.0228(13) 0.0281(15) 0.0285(14) -0.0088(11) -0.0027(11) 0.0011(11)
C47 0.0194(13) 0.0290(15) 0.0274(14) -0.0083(11) -0.0028(10) 0.0012(11)
C48 0.0300(15) 0.0427(19) 0.0307(16) -0.0106(14) 0.0036(13) 0.0063(13)
C49 0.0333(17) 0.060(2) 0.0240(15) -0.0049(15) 0.0071(13) -0.0001(15)
C50 0.0264(15) 0.0446(18) 0.0273(15) 0.0055(13) 0.0001(12) 0.0011(13)
C51 0.0217(13) 0.0337(15) 0.0262(14) -0.0002(12) -0.0018(11) 0.0044(11)
C52 0.046(2) 0.0237(16) 0.081(3) 0.0105(17) -0.0129(19) 0.0044(15)
C99 0.0315(19) 0.052(3) 0.0297(19) -0.0052(17) 0.0059(14) -0.0105(17)
F1 0.0546(16) 0.0414(17) 0.079(2) -0.0114(14) 0.0162(13) -0.0058(14)
F2 0.0373(13) 0.094(3) 0.0403(13) -0.0134(14) 0.0153(10) -0.0144(14)
F3 0.0387(13) 0.074(2) 0.0303(12) 0.0002(13) -0.0080(9) 0.0068(15)
S1 0.0362(5) 0.0554(9) 0.0262(5) 0.0078(5) -0.0087(4) -0.0131(5)
O1 0.0364(15) 0.066(2) 0.0396(17) 0.0101(16) 0.0010(12) 0.0048(14)
O2 0.069(2) 0.0484(19) 0.0378(16) 0.0050(14) -0.0069(15) -0.0165(17)
O3 0.060(2) 0.082(3) 0.0385(17) 0.0094(17) -0.0272(15) -0.0285(19)

loop_
_atom_type_symbol
_atom_type_description
_atom_type_scat_dispersion_real
_atom_type_scat_dispersion_imag
_atom_type_scat_source
C C 0.0033 0.0016 'International Tables Vol C Tables 4.2.6.8 and 6.1.1.4'
H H 0.0000 0.0000 'International Tables Vol C Tables 4.2.6.8 and 6.1.1.4'
N N 0.0061 0.0033 'International Tables Vol C Tables 4.2.6.8 and 6.1.1.4'
O O 0.0106 0.0060 'International Tables Vol C Tables 4.2.6.8 and 6.1.1.4'
F F 0.0171 0.0103 'International Tables Vol C Tables 4.2.6.8 and 6.1.1.4'
S S 0.1246 0.1234 'International Tables Vol C Tables 4.2.6.8 and 6.1.1.4'
Pt Pt -1.7033 8.3905 'International Tables Vol C Tables 4.2.6.8 and 6.1.1.4'

loop_
_geom_angle_atom_site_label_1
_geom_angle_atom_site_label_2
_geom_angle_atom_site_label_3
_geom_angle
C1 Pt1 N1 81.46(10)
C1 Pt1 N3 95.41(10)
N1 Pt1 N3 173.92(9)
C1 Pt1 C41 87.34(10)
N1 Pt1 C41 93.93(10)
N3 Pt1 C41 80.68(10)
C1 Pt1 C21 96.77(10)
N1 Pt1 C21 89.48(9)
N3 Pt1 C21 96.08(9)
C41 Pt1 C21 175.01(10)
C1 Pt1 N2 175.30(9)
N1 Pt1 N2 96.42(9)
N3 Pt1 N2 87.07(9)
C41 Pt1 N2 97.01(9)
C21 Pt1 N2 78.98(10)
C11 N1 C7 119.6(2)
C11 N1 Pt1 124.98(19)
C7 N1 Pt1 115.37(18)
C31 N2 C27 120.3(2)
C31 N2 Pt1 124.66(19)
C27 N2 Pt1 114.92(18)
C51 N3 C47 120.4(2)
C51 N3 Pt1 124.02(18)
C47 N3 Pt1 115.52(18)
C2 C1 C6 119.9(2)
C2 C1 Pt1 127.24(19)
C6 C1 Pt1 112.81(19)
C1 C2 C3 120.8(2)
C4 C3 C2 118.5(3)
C4 C3 C12 120.3(2)
C2 C3 C12 121.2(2)
C5 C4 C3 121.7(3)
C4 C5 C6 119.5(3)
C5 C6 C1 119.5(3)
C5 C6 C7 124.2(2)
C1 C6 C7 116.4(2)
N1 C7 C8 119.6(3)
N1 C7 C6 113.9(2)
C8 C7 C6 126.6(3)
C9 C8 C7 120.2(3)
C8 C9 C10 119.7(3)
C9 C10 C11 119.0(3)
N1 C11 C10 121.9(3)
C22 C21 C26 118.1(2)
C22 C21 Pt1 127.9(2)
C26 C21 Pt1 113.9(2)
C21 C22 C23 121.9(3)
C24 C23 C22 118.1(3)
C24 C23 C32 121.2(3)
C22 C23 C32 120.7(3)
C25 C24 C23 121.6(3)
C24 C25 C26 119.6(3)
C25 C26 C21 120.7(3)
C25 C26 C27 122.5(3)
C21 C26 C27 116.8(2)
N2 C27 C28 119.0(3)
N2 C27 C26 115.2(2)
C28 C27 C26 125.8(3)
C29 C28 C27 120.4(3)
C28 C29 C30 120.2(3)
C31 C30 C29 117.5(3)
N2 C31 C30 122.6(3)
C42 C41 C46 118.3(3)
C42 C41 Pt1 129.1(2)
C46 C41 Pt1 112.6(2)
C41 C42 C43 121.5(3)
C44 C43 C42 119.1(3)
C44 C43 C52 120.9(3)
C42 C43 C52 119.9(3)
C43 C44 C45 120.7(3)
C44 C45 C46 119.9(3)
C45 C46 C41 120.5(3)
C45 C46 C47 123.5(3)
C41 C46 C47 116.0(2)
N3 C47 C48 118.9(3)
N3 C47 C46 115.0(2)
C48 C47 C46 126.0(3)
C49 C48 C47 120.3(3)
C48 C49 C50 120.2(3)
C51 C50 C49 118.6(3)
N3 C51 C50 121.5(3)
F1 C99 F2 107.7(4)
F1 C99 F3 107.0(3)
F2 C99 F3 107.8(3)
F1 C99 S1 111.5(3)
F2 C99 S1 112.1(3)
F3 C99 S1 110.5(3)
O3 S1 O2 115.20(18)
O3 S1 O1 115.08(19)
O2 S1 O1 114.3(2)
O3 S1 C99 103.4(2)
O2 S1 C99 103.85(19)
O1 S1 C99 102.75(16)
F1' C99' F3' 106.4(16)
F1' C99' F2' 105.2(17)
F3' C99' F2' 106.2(17)
F1' C99' S1' 112.5(13)
F3' C99' S1' 113.5(15)
F2' C99' S1' 112.4(15)
O3' S1' O2' 114.6(14)
O3' S1' O1' 114.6(14)
O2' S1' O1' 115.2(14)
O3' S1' C99' 103.2(12)
O2' S1' C99' 102.1(12)
O1' S1' C99' 104.9(11)

loop_
_geom_bond_atom_site_label_1
_geom_bond_atom_site_label_2
_geom_bond_distance
Pt1 C1 2.005(2)
Pt1 N1 2.027(2)
Pt1 N3 2.033(2)
Pt1 C41 2.064(3)
Pt1 C21 2.081(3)
Pt1 N2 2.138(2)
N1 C11 1.350(3)
N1 C7 1.364(4)
N2 C31 1.347(4)
N2 C27 1.356(4)
N3 C51 1.349(4)
N3 C47 1.371(3)
C1 C2 1.384(4)
C1 C6 1.412(4)
C2 C3 1.401(4)
C3 C4 1.400(4)
C3 C12 1.501(4)
C4 C5 1.377(4)
C5 C6 1.405(4)
C6 C7 1.452(4)
C7 C8 1.398(4)
C8 C9 1.369(4)
C9 C10 1.376(5)
C10 C11 1.377(4)
C21 C22 1.392(4)
C21 C26 1.409(4)
C22 C23 1.401(4)
C23 C24 1.395(4)
C23 C32 1.493(4)
C24 C25 1.374(4)
C25 C26 1.398(4)
C26 C27 1.468(4)
C27 C28 1.394(4)
C28 C29 1.371(5)
C29 C30 1.389(5)
C30 C31 1.379(4)
C41 C42 1.396(4)
C41 C46 1.407(4)
C42 C43 1.399(4)
C43 C44 1.386(5)
C43 C52 1.506(5)
C44 C45 1.392(5)
C45 C46 1.397(4)
C46 C47 1.455(4)
C47 C48 1.395(4)
C48 C49 1.367(5)
C49 C50 1.381(5)
C50 C51 1.379(4)
C99 F1 1.329(5)
C99 F2 1.331(4)
C99 F3 1.336(4)
C99 S1 1.822(5)
S1 O3 1.432(3)
S1 O2 1.435(3)
S1 O1 1.442(3)
C99' F1' 1.323(14)
C99' F3' 1.332(14)
C99' F2' 1.338(14)
C99' S1' 1.828(16)
S1' O3' 1.424(13)
S1' O2' 1.451(13)
S1' O1' 1.461(13)

loop_
_platon_squeeze_void_nr
_platon_squeeze_void_average_x
_platon_squeeze_void_average_y
_platon_squeeze_void_average_z
_platon_squeeze_void_volume
_platon_squeeze_void_count_electrons
_platon_squeeze_void_content
1 0.053 0.081 0.129 128 46 ' '
2 -0.053 0.581 0.371 128 45 ' '
3 0.052 0.419 0.629 128 45 ' '
4 -0.053 0.919 0.871 128 45 ' '
5 0.447 0.581 0.129 128 46 ' '
6 0.447 0.919 0.629 128 45 ' '
7 0.553 0.081 0.371 128 46 ' '
8 0.553 0.419 0.871 128 45 ' '
